data_2108945
loop_
_publ_author_name
'Habermehl, Stefan'
'Schlesinger, Carina'
'Schmidt, Martin U.'

_publ_section_title
;
 Structure determination from unindexed powder data from scratch by a
 global optimization approach using pattern comparison based on
 cross-correlation functions
;
_journal_coeditor_code RA5106
_journal_issue 2
_journal_name_full 'Acta Crystallographica Section B'
_journal_page_first
;
;
_journal_paper_doi 10.1107/S2052520622001500
_journal_volume 78
_journal_year 2022
_chemical_formula_moiety 'C20 H10 Cl2 N2 O2'
_chemical_formula_sum 'C20 H10 Cl2 N2 O2'
_chemical_formula_weight 381.2016
_chemical_name_common '2,9-Dichloro-quinacridone, Pigment Red 202, alpha-phase'
_chemical_name_systematic '2,9-Dichloroquino[2,3-b]acridine-7,14(5H,12H)-dione, alpha-phase'
_space_group_crystal_system triclinic
_space_group_IT_number 2
_space_group_name_Hall '-P 1'
_space_group_name_H-M_alt 'P -1'
_cell_angle_alpha 93.744(26)
_cell_angle_beta 92.189(21)
_cell_angle_gamma 100.918(19)
_cell_formula_units_Z 1
_cell_length_a 3.7718(11)
_cell_length_b 6.4792(18)
_cell_length_c 15.7740(49)
_cell_measurement_reflns_used 51
_cell_measurement_temperature 300
_cell_measurement_theta_max 33.98
_cell_measurement_theta_min 4.00
_cell_volume 377.20(19)
_computing_cell_refinement '<i>FIDEL-GO</i>, <i>TOPAS-Academic</i> (Coelho, 2009)'
_computing_data_collection '<i>WINX^POW^</i> (Stoe & Cie, 2004)'
_computing_data_reduction '<i>WINX^POW^</i> (Stoe & Cie, 2004)'
_computing_molecular_graphics '<i>Mercury</i> (Macrae <i>et al.</i>, 2008)'
_computing_structure_refinement '<i>TOPAS-Academic</i> (Coelho, 2009)'
_computing_structure_solution <i>FIDEL-GO</i>
_diffrn_ambient_temperature 300
_diffrn_measurement_device_type STOE-Stadi-P
_diffrn_radiation_monochromator Ge(111)
_diffrn_radiation_type 'Cu K\a~1~'
_diffrn_radiation_wavelength 1.54056
_exptl_crystal_density_diffrn 1.670
_exptl_crystal_description powder
_pd_calc_method 'Rietveld Refinement'
_pd_char_colour red
_pd_char_particle_morphology powder
_pd_meas_2theta_range_inc 0.02
_pd_meas_2theta_range_max 33.98
_pd_meas_2theta_range_min 3.00
_pd_meas_number_of_points 1550
_pd_meas_scan_method cont
_pd_proc_2theta_range_inc 0.02
_pd_proc_2theta_range_max 33.98
_pd_proc_2theta_range_min 4.00
_pd_proc_ls_background_function 'Chebyshev function with 20 terms'
_pd_proc_ls_pref_orient_corr '4th order spherical harmonics'
_pd_proc_ls_profile_function 'fundamental parameters'
_pd_proc_ls_prof_R_factor 0.03965
_pd_proc_ls_prof_wR_expected 0.04599
_pd_proc_ls_prof_wR_factor 0.05219
_pd_proc_wavelength 1.54056
_pd_spec_mounting 'prepared between polymer films'
_pd_spec_mount_mode transmission
_refine_ls_extinction_method none
_refine_ls_goodness_of_fit_all 1.135
_refine_ls_hydrogen_treatment refxyz
_refine_ls_matrix_type fullcycle
_refine_ls_number_constraints 0
_refine_ls_number_parameters 111
_refine_ls_number_restraints 61
_refine_ls_R_factor_all 0.19079424
_refine_ls_shift/su_max 0.001
_refine_ls_weighting_details w=1/\s[Y~obs~]^2^
_refine_ls_weighting_scheme sigma
_cod_data_source_file ra5106sup1.cif
_cod_data_source_block DCQ
_cod_database_code 2108945

loop_
_symmetry_equiv_pos_site_id
_symmetry_equiv_pos_as_xyz
1 x,y,z
2 -x,-y,-z

loop_
_atom_site_label
_atom_site_type_symbol
_atom_site_fract_x
_atom_site_fract_y
_atom_site_fract_z
_atom_site_U_iso_or_equiv
_atom_site_thermal_displace_type
C13 C 0.14824(82) 0.21251(42) 0.00703(18) 0.0648 Uiso
H18 H 0.2659(31) 0.3776(37) 0.0128(13) 0.0777 Uiso
C11 C -0.04673(77) 0.12731(60) -0.06795(17) 0.0648 Uiso
C12 C -0.19799(82) -0.09157(57) -0.07463(18) 0.0648 Uiso
C10 C -0.0978(11) 0.25686(50) -0.13846(20) 0.0648 Uiso
N3 N -0.3900(10) -0.18364(47) -0.14705(19) 0.0648 Uiso
C9 C -0.3046(10) 0.14743(57) -0.21206(19) 0.0648 Uiso
O2 O 0.0243(23) 0.45192(73) -0.13592(43) 0.0648 Uiso
H15 H -0.4921(52) -0.3444(31) -0.15043(67) 0.0777 Uiso
C8 C -0.4455(10) -0.07149(53) -0.21468(19) 0.0648 Uiso
C4 C -0.3653(11) 0.26068(49) -0.28180(20) 0.0648 Uiso
C7 C -0.6471(12) -0.17321(49) -0.28764(20) 0.0648 Uiso
H14 H -0.2561(46) 0.4301(32) -0.27817(63) 0.0777 Uiso
C5 C -0.5630(13) 0.15840(54) -0.35220(20) 0.0648 Uiso
H17 H -0.7535(39) -0.3425(30) -0.28923(61) 0.0777 Uiso
C6 C -0.7047(13) -0.05872(51) -0.35557(20) 0.0648 Uiso
Cl1 Cl -0.6394(22) 0.29626(94) -0.43843(24) 0.1061 Uiso
H16 H -0.8593(41) -0.1336(34) -0.41244(68) 0.0777 Uiso

loop_
_geom_angle_atom_site_label_1
_geom_angle_atom_site_label_2
_geom_angle_atom_site_label_3
_geom_angle
H18 C13 C11 119(1)
C13 C11 C12 118.0(3)
C13 C11 C10 121.8(3)
C12 C11 C10 120.2(3)
C11 C12 N3 120.4(3)
C11 C10 C9 115.7(3)
C11 C10 O2 123.2(4)
C9 C10 O2 121.0(4)
C12 N3 H15 119(1)
C12 N3 C8 122.0(3)
H15 N3 C8 119(1)
C10 C9 C8 121.1(3)
C10 C9 C4 119.0(3)
C8 C9 C4 119.9(3)
N3 C8 C9 120.5(3)
N3 C8 C7 119.9(3)
C9 C8 C7 119.6(3)
C9 C4 H14 118.6(9)
C9 C4 C5 119.6(3)
H14 C4 C5 121.8(9)
C8 C7 H17 119.1(8)
C8 C7 C6 119.7(3)
H17 C7 C6 121.3(8)
C4 C5 C6 121.1(3)
C4 C5 Cl1 120.0(4)
C6 C5 Cl1 118.9(4)
C7 C6 C5 120.2(3)
C7 C6 H16 121.0(9)
C5 C6 H16 118.8(9)

loop_
_geom_bond_atom_site_label_1
_geom_bond_atom_site_label_2
_geom_bond_distance
C13 H18 1.07(2)
C13 C11 1.392(4)
C11 C12 1.420(5)
C11 C10 1.465(5)
C12 N3 1.367(4)
C10 C9 1.440(4)
C10 O2 1.258(6)
N3 H15 1.04(2)
N3 C8 1.361(5)
C9 C8 1.415(5)
C9 C4 1.397(5)
C8 C7 1.408(4)
C4 H14 1.09(2)
C4 C5 1.372(5)
C7 H17 1.09(2)
C7 C6 1.376(5)
C5 C6 1.404(5)
C5 Cl1 1.720(6)
C6 H16 1.08(1)

_cod_database_fobs_code 2108945
